data_4078426
loop_
_publ_author_name
'Wang, Yang'
'Zhao, Wei'
'Liu, Dongtao'
'Li, Shihui'
'Liu, Xinli'
'Cui, Dongmei'
'Chen, Xuesi'

_publ_section_title
;
 Magnesium and Zinc Complexes Supported byN,O-Bidentate Pyridyl
 Functionalized Alkoxy Ligands: Synthesis and Immortal ROP of \e-CL
 andl-LA
;
_journal_issue 11
_journal_name_full Organometallics
_journal_page_first 4182
_journal_paper_doi 10.1021/om300113p
_journal_volume 31
_journal_year 2012
_chemical_formula_sum 'C59 H70 N2 O4 Zn2'
_chemical_formula_weight 1001.91
_chemical_name_systematic
; 
 ? 
;
_space_group_IT_number 1
_symmetry_cell_setting triclinic
_symmetry_space_group_name_Hall 'P 1'
_symmetry_space_group_name_H-M 'P 1'
_atom_sites_solution_hydrogens geom
_atom_sites_solution_primary direct
_atom_sites_solution_secondary difmap
_audit_creation_method SHELXL-97
_cell_angle_alpha 118.6040(10)
_cell_angle_beta 92.0560(10)
_cell_angle_gamma 97.7070(10)
_cell_formula_units_Z 1
_cell_length_a 10.8501(5)
_cell_length_b 11.5735(5)
_cell_length_c 11.8514(5)
_cell_measurement_temperature 185(2)
_cell_volume 1286.19(10)
_computing_cell_refinement 'Bruker SMART'
_computing_data_collection 'Bruker SMART'
_computing_data_reduction 'Bruker SAINT'
_computing_molecular_graphics 'Bruker SHELXTL'
_computing_publication_material 'Bruker SHELXTL'
_computing_structure_refinement 'SHELXL-97 (Sheldrick, 1997)'
_computing_structure_solution 'SHELXS-97 (Sheldrick, 1990)'
_diffrn_ambient_temperature 185(2)
_diffrn_measured_fraction_theta_full 0.981
_diffrn_measured_fraction_theta_max 0.971
_diffrn_measurement_device_type 'CCD area detector'
_diffrn_measurement_method 'phi and omega scans'
_diffrn_radiation_monochromator graphite
_diffrn_radiation_source 'fine-focus sealed tube'
_diffrn_radiation_type MoK\a
_diffrn_radiation_wavelength 0.71073
_diffrn_reflns_av_R_equivalents 0.0111
_diffrn_reflns_av_sigmaI/netI 0.0229
_diffrn_reflns_limit_h_max 12
_diffrn_reflns_limit_h_min -13
_diffrn_reflns_limit_k_max 14
_diffrn_reflns_limit_k_min -9
_diffrn_reflns_limit_l_max 13
_diffrn_reflns_limit_l_min -14
_diffrn_reflns_number 7017
_diffrn_reflns_theta_full 25.00
_diffrn_reflns_theta_max 26.03
_diffrn_reflns_theta_min 1.91
_exptl_absorpt_coefficient_mu 0.981
_exptl_absorpt_correction_T_max 0.9083
_exptl_absorpt_correction_T_min 0.7574
_exptl_absorpt_correction_type none
_exptl_crystal_colour colorless
_exptl_crystal_density_diffrn 1.294
_exptl_crystal_density_method 'not measured'
_exptl_crystal_description block
_exptl_crystal_F_000 530
_exptl_crystal_size_max 0.30
_exptl_crystal_size_mid 0.20
_exptl_crystal_size_min 0.10
_refine_diff_density_max 0.417
_refine_diff_density_min -0.295
_refine_diff_density_rms 0.055
_refine_ls_abs_structure_details 'Flack H D (1983), Acta Cryst. A39, 876-881'
_refine_ls_abs_structure_Flack 0.20(3)
_refine_ls_extinction_method none
_refine_ls_goodness_of_fit_ref 1.105
_refine_ls_hydrogen_treatment constr
_refine_ls_matrix_type full
_refine_ls_number_parameters 598
_refine_ls_number_reflns 5938
_refine_ls_number_restraints 3
_refine_ls_restrained_S_all 1.105
_refine_ls_R_factor_all 0.0355
_refine_ls_R_factor_gt 0.0320
_refine_ls_shift/su_max 0.010
_refine_ls_shift/su_mean 0.000
_refine_ls_structure_factor_coef Fsqd
_refine_ls_weighting_details 'calc w=1/[\s^2^(Fo^2^)+(0.0399P)^2^+0.8015P] where P=(Fo^2^+2Fc^2^)/3'
_refine_ls_weighting_scheme calc
_refine_ls_wR_factor_gt 0.0804
_refine_ls_wR_factor_ref 0.0835
_reflns_number_gt 5503
_reflns_number_total 5938
_reflns_threshold_expression >2sigma(I)
_cod_data_source_file om300113p_si_002.cif
_cod_data_source_block Complex_4
_cod_depositor_comments
;
The following automatic conversions were performed:

'_symmetry_cell_setting' value 'Triclinic' changed to 'triclinic'
according to /home/saulius/struct/CIF-dictionaries/cif_core.dic
dictionary named 'cif_core.dic' version 2.4.1 from 2010-06-29.

Automatic conversion script
Id: cif_fix_values 1891 2012-01-12 08:04:46Z andrius 
;
_cod_original_sg_symbol_H-M P1
_cod_database_code 4078426

loop_
_symmetry_equiv_pos_as_xyz
'x, y, z'

loop_
_atom_site_label
_atom_site_type_symbol
_atom_site_fract_x
_atom_site_fract_y
_atom_site_fract_z
_atom_site_U_iso_or_equiv
_atom_site_adp_type
_atom_site_occupancy
_atom_site_symmetry_multiplicity
_atom_site_calc_flag
_atom_site_refinement_flags
Zn1 Zn 0.41004(3) 0.09371(4) 0.06010(3) 0.02576(19) Uani 1 1 d .
Zn2 Zn 0.59077(3) -0.09209(4) -0.05851(3) 0.02574(19) Uani 1 1 d .
N1 N 0.2382(6) -0.0440(7) 0.0168(6) 0.0285(16) Uani 1 1 d .
N2 N 0.7627(6) 0.0487(7) -0.0128(6) 0.0265(16) Uani 1 1 d .
O1 O 0.4659(5) -0.0101(6) -0.1163(5) 0.0256(13) Uani 1 1 d .
O2 O 0.5357(4) 0.0109(5) 0.1193(5) 0.0210(12) Uani 1 1 d .
O6 O 0.8656(8) 0.2931(10) 0.7238(7) 0.113(3) Uani 1 1 d .
O10 O 0.1265(7) 0.6975(10) 0.2600(13) 0.123(4) Uani 1 1 d .
C1 C 0.2043(7) -0.1527(8) -0.1059(8) 0.0293(19) Uani 1 1 d .
C2 C 0.0800(8) -0.2255(9) -0.1351(9) 0.036(2) Uani 1 1 d .
H2 H 0.0542 -0.2980 -0.2199 0.044 Uiso 1 1 calc R
C3 C -0.0004(8) -0.1962(11) -0.0488(10) 0.042(2) Uani 1 1 d .
H3 H -0.0820 -0.2480 -0.0709 0.050 Uiso 1 1 calc R
C4 C 0.0345(7) -0.0909(10) 0.0723(9) 0.042(2) Uani 1 1 d .
H4 H -0.0229 -0.0686 0.1351 0.051 Uiso 1 1 calc R
C5 C 0.1587(8) -0.0134(9) 0.1051(9) 0.0324(19) Uani 1 1 d .
C6 C 0.2933(7) -0.1992(7) -0.2011(8) 0.0272(18) Uani 1 1 d .
H6A H 0.2465 -0.2694 -0.2846 0.033 Uiso 1 1 calc R
H6B H 0.3522 -0.2413 -0.1732 0.033 Uiso 1 1 calc R
C7 C 0.3717(7) -0.0905(8) -0.2251(6) 0.0260(18) Uani 1 1 d .
C8 C 0.2883(7) -0.0136(8) -0.2541(7) 0.0213(17) Uani 1 1 d .
C9 C 0.3086(8) 0.1251(8) -0.1895(8) 0.0286(18) Uani 1 1 d .
H9 H 0.3774 0.1732 -0.1240 0.034 Uiso 1 1 calc R
C10 C 0.2317(9) 0.1934(9) -0.2185(8) 0.039(2) Uani 1 1 d .
H10 H 0.2477 0.2882 -0.1706 0.047 Uiso 1 1 calc R
C11 C 0.1324(8) 0.1318(10) -0.3131(8) 0.039(2) Uani 1 1 d .
H11 H 0.0797 0.1800 -0.3336 0.047 Uiso 1 1 calc R
C12 C 0.1143(9) -0.0099(9) -0.3785(8) 0.040(2) Uani 1 1 d .
H12 H 0.0468 -0.0583 -0.4454 0.048 Uiso 1 1 calc R
C13 C 0.1875(8) -0.0773(9) -0.3502(7) 0.033(2) Uani 1 1 d .
H13 H 0.1705 -0.1722 -0.3970 0.040 Uiso 1 1 calc R
C14 C 0.4451(7) -0.1637(9) -0.3473(8) 0.0265(19) Uani 1 1 d .
C15 C 0.4373(8) -0.2993(8) -0.4208(8) 0.033(2) Uani 1 1 d .
H15 H 0.3879 -0.3572 -0.3975 0.040 Uiso 1 1 calc R
C16 C 0.4997(9) -0.3514(9) -0.5268(9) 0.042(2) Uani 1 1 d .
H16 H 0.4952 -0.4455 -0.5746 0.051 Uiso 1 1 calc R
C17 C 0.5704(9) -0.2714(9) -0.5677(8) 0.039(2) Uani 1 1 d .
H17 H 0.6119 -0.3091 -0.6432 0.047 Uiso 1 1 calc R
C18 C 0.5774(9) -0.1305(9) -0.4913(8) 0.037(2) Uani 1 1 d .
H18 H 0.6244 -0.0729 -0.5164 0.045 Uiso 1 1 calc R
C19 C 0.5196(8) -0.0786(9) -0.3859(8) 0.0306(19) Uani 1 1 d .
H19 H 0.5272 0.0157 -0.3353 0.037 Uiso 1 1 calc R
C20 C 0.1987(9) 0.1058(10) 0.2365(7) 0.046(2) Uani 1 1 d .
H20A H 0.2897 0.1196 0.2564 0.069 Uiso 1 1 calc R
H20B H 0.1573 0.0905 0.3015 0.069 Uiso 1 1 calc R
H20C H 0.1753 0.1851 0.2375 0.069 Uiso 1 1 calc R
C21 C 0.3967(8) 0.2899(8) 0.1438(8) 0.036(2) Uani 1 1 d .
H21A H 0.3105 0.2949 0.1183 0.043 Uiso 1 1 calc R
H21B H 0.4047 0.3245 0.2385 0.043 Uiso 1 1 calc R
C22 C 0.4819(9) 0.3841(8) 0.1205(9) 0.050(3) Uani 1 1 d .
H22A H 0.5684 0.3856 0.1489 0.075 Uiso 1 1 calc R
H22B H 0.4609 0.4737 0.1693 0.075 Uiso 1 1 calc R
H22C H 0.4734 0.3559 0.0280 0.075 Uiso 1 1 calc R
C23 C 0.7990(8) 0.1543(8) 0.1047(7) 0.0251(17) Uani 1 1 d .
C24 C 0.9143(8) 0.2317(10) 0.1403(9) 0.037(2) Uani 1 1 d .
H24 H 0.9364 0.3057 0.2249 0.045 Uiso 1 1 calc R
C25 C 1.0014(9) 0.1980(10) 0.0460(10) 0.046(3) Uani 1 1 d .
H25 H 1.0834 0.2490 0.0673 0.055 Uiso 1 1 calc R
C26 C 0.9650(9) 0.0912(10) -0.0755(8) 0.042(2) Uani 1 1 d .
H26 H 1.0203 0.0682 -0.1404 0.050 Uiso 1 1 calc R
C27 C 0.8492(9) 0.0198(10) -0.1006(8) 0.036(2) Uani 1 1 d .
C28 C 0.7025(7) 0.1984(8) 0.2038(7) 0.0253(17) Uani 1 1 d .
H28A H 0.7489 0.2678 0.2878 0.030 Uiso 1 1 calc R
H28B H 0.6451 0.2423 0.1765 0.030 Uiso 1 1 calc R
C29 C 0.6216(7) 0.0962(7) 0.2287(6) 0.0202(16) Uani 1 1 d .
C30 C 0.7099(8) 0.0102(9) 0.2542(7) 0.030(2) Uani 1 1 d .
C31 C 0.6839(8) -0.1264(9) 0.1894(8) 0.0318(19) Uani 1 1 d .
H31 H 0.6130 -0.1714 0.1261 0.038 Uiso 1 1 calc R
C32 C 0.7623(9) -0.2015(9) 0.2161(9) 0.036(2) Uani 1 1 d .
H32 H 0.7464 -0.2964 0.1702 0.044 Uiso 1 1 calc R
C33 C 0.8636(9) -0.1309(10) 0.3124(10) 0.045(2) Uani 1 1 d .
H33 H 0.9169 -0.1801 0.3305 0.054 Uiso 1 1 calc R
C34 C 0.8897(8) 0.0046(11) 0.3813(9) 0.042(2) Uani 1 1 d .
H34 H 0.9584 0.0485 0.4473 0.051 Uiso 1 1 calc R
C35 C 0.8121(8) 0.0800(9) 0.3528(8) 0.034(2) Uani 1 1 d .
H35 H 0.8286 0.1749 0.3990 0.041 Uiso 1 1 calc R
C36 C 0.5562(7) 0.1585(8) 0.3473(7) 0.0226(17) Uani 1 1 d .
C37 C 0.5599(9) 0.2962(10) 0.4224(9) 0.041(2) Uani 1 1 d .
H37 H 0.6057 0.3546 0.3974 0.049 Uiso 1 1 calc R
C38 C 0.4972(10) 0.3510(10) 0.5347(8) 0.051(3) Uani 1 1 d .
H38 H 0.5043 0.4450 0.5869 0.061 Uiso 1 1 calc R
C39 C 0.4272(9) 0.2671(10) 0.5663(8) 0.041(2) Uani 1 1 d .
H39 H 0.3838 0.3034 0.6406 0.049 Uiso 1 1 calc R
C40 C 0.4178(8) 0.1351(10) 0.4959(8) 0.035(2) Uani 1 1 d .
H40 H 0.3666 0.0778 0.5185 0.042 Uiso 1 1 calc R
C41 C 0.4859(8) 0.0805(9) 0.3854(8) 0.033(2) Uani 1 1 d .
H41 H 0.4815 -0.0136 0.3375 0.039 Uiso 1 1 calc R
C42 C 0.8088(8) -0.0961(11) -0.2344(9) 0.049(3) Uani 1 1 d .
H42A H 0.8801 -0.1108 -0.2852 0.073 Uiso 1 1 calc R
H42B H 0.7415 -0.0765 -0.2766 0.073 Uiso 1 1 calc R
H42C H 0.7784 -0.1766 -0.2287 0.073 Uiso 1 1 calc R
C43 C 0.6090(9) -0.2831(9) -0.1417(8) 0.038(2) Uani 1 1 d .
H43A H 0.6079 -0.3160 -0.2358 0.045 Uiso 1 1 calc R
H43B H 0.6930 -0.2873 -0.1099 0.045 Uiso 1 1 calc R
C44 C 0.5099(9) -0.3855(9) -0.1229(8) 0.044(2) Uani 1 1 d .
H44A H 0.4915 -0.3442 -0.0328 0.066 Uiso 1 1 calc R
H44B H 0.5445 -0.4665 -0.1441 0.066 Uiso 1 1 calc R
H44C H 0.4326 -0.4087 -0.1802 0.066 Uiso 1 1 calc R
C45 C 0.2523(10) 0.7712(13) 0.2953(10) 0.092(4) Uani 1 1 d .
H45A H 0.2985 0.7556 0.3590 0.110 Uiso 1 1 calc R
H45B H 0.2519 0.8682 0.3331 0.110 Uiso 1 1 calc R
C46 C 0.3107(11) 0.7185(13) 0.1706(12) 0.084(4) Uani 1 1 d .
H46A H 0.3289 0.7891 0.1460 0.101 Uiso 1 1 calc R
H46B H 0.3901 0.6893 0.1806 0.101 Uiso 1 1 calc R
C47 C 0.6937(12) 0.2719(12) 0.8285(12) 0.074(3) Uani 1 1 d .
H47A H 0.6848 0.2140 0.8689 0.088 Uiso 1 1 calc R
H47B H 0.6100 0.2852 0.8057 0.088 Uiso 1 1 calc R
C48 C 0.7638(11) 0.2207(11) 0.7191(13) 0.093(4) Uani 1 1 d .
H48A H 0.7837 0.1342 0.7053 0.112 Uiso 1 1 calc R
H48B H 0.7084 0.2018 0.6419 0.112 Uiso 1 1 calc R
C49 C 0.9052(9) 0.3819(11) 0.8542(10) 0.083(3) Uani 1 1 d .
H49A H 0.9556 0.4654 0.8655 0.099 Uiso 1 1 calc R
H49B H 0.9561 0.3414 0.8921 0.099 Uiso 1 1 calc R
C50 C 0.7845(13) 0.4093(14) 0.9173(14) 0.143(8) Uani 1 1 d .
H50A H 0.7537 0.4846 0.9141 0.172 Uiso 1 1 calc R
H50B H 0.7957 0.4285 1.0082 0.172 Uiso 1 1 calc R
C51 C 0.2220(13) 0.6062(15) 0.0719(13) 0.099(4) Uani 1 1 d .
H51A H 0.1792 0.6314 0.0138 0.118 Uiso 1 1 calc R
H51B H 0.2640 0.5295 0.0196 0.118 Uiso 1 1 calc R
C52 C 0.1337(15) 0.4009(9) 0.5443(12) 0.153(7) Uani 1 1 d .
H52A H 0.1638 0.4456 0.6367 0.230 Uiso 1 1 calc R
H52B H 0.2042 0.4024 0.4953 0.230 Uiso 1 1 calc R
H52C H 0.0957 0.3081 0.5155 0.230 Uiso 1 1 calc R
C53 C 0.0728(6) 0.5318(5) 0.4538(5) 0.063(2) Uani 1 1 d G
H53 H 0.1514 0.5331 0.4211 0.076 Uiso 1 1 calc R
C54 C -0.0164(9) 0.5965(5) 0.4317(6) 0.114(4) Uani 1 1 d G
H54 H 0.0011 0.6420 0.3838 0.136 Uiso 1 1 calc R
C55 C -0.1313(7) 0.5947(7) 0.4796(9) 0.171(10) Uani 1 1 d G
H55 H -0.1923 0.6389 0.4644 0.205 Uiso 1 1 calc R
C56 C -0.1569(5) 0.5282(8) 0.5497(7) 0.196(10) Uani 1 1 d G
H56 H -0.2354 0.5269 0.5825 0.236 Uiso 1 1 calc R
C57 C -0.0677(7) 0.4635(6) 0.5719(5) 0.101(5) Uani 1 1 d G
H57 H -0.0852 0.4180 0.6198 0.121 Uiso 1 1 calc R
C58 C 0.0472(6) 0.4653(5) 0.5240(5) 0.0668(17) Uani 1 1 d G
C59 C 0.1390(16) 0.5766(17) 0.1438(16) 0.184(9) Uani 1 1 d .
H59A H 0.1695 0.5132 0.1673 0.221 Uiso 1 1 calc R
H59B H 0.0563 0.5337 0.0918 0.221 Uiso 1 1 calc R

loop_
_atom_site_aniso_label
_atom_site_aniso_U_11
_atom_site_aniso_U_22
_atom_site_aniso_U_33
_atom_site_aniso_U_23
_atom_site_aniso_U_13
_atom_site_aniso_U_12
Zn1 0.0235(4) 0.0256(4) 0.0221(4) 0.0069(3) 0.0011(3) 0.0048(3)
Zn2 0.0247(4) 0.0253(4) 0.0202(4) 0.0053(3) 0.0008(3) 0.0059(3)
N1 0.021(4) 0.037(4) 0.027(4) 0.015(3) 0.006(3) 0.007(3)
N2 0.024(4) 0.032(4) 0.024(3) 0.014(3) -0.001(3) 0.003(3)
O1 0.028(3) 0.026(3) 0.014(3) 0.005(2) -0.004(2) 0.002(2)
O2 0.018(3) 0.021(3) 0.019(3) 0.006(2) 0.002(2) 0.003(2)
O6 0.105(6) 0.109(6) 0.053(3) -0.005(4) 0.003(3) -0.033(5)
O10 0.053(4) 0.114(7) 0.225(11) 0.099(8) 0.032(5) 0.021(4)
C1 0.021(4) 0.027(4) 0.035(5) 0.014(4) -0.004(3) -0.002(3)
C2 0.034(5) 0.029(4) 0.039(5) 0.015(4) -0.009(4) -0.007(4)
C3 0.019(4) 0.053(6) 0.054(6) 0.031(5) -0.002(4) -0.004(4)
C4 0.019(4) 0.061(6) 0.064(6) 0.042(5) 0.018(4) 0.011(4)
C5 0.025(4) 0.037(4) 0.039(4) 0.021(4) 0.006(3) 0.007(3)
C6 0.035(4) 0.018(3) 0.028(4) 0.013(3) -0.005(3) -0.003(3)
C7 0.022(3) 0.025(4) 0.014(3) -0.002(3) 0.002(2) -0.005(3)
C8 0.025(4) 0.016(3) 0.023(4) 0.010(3) 0.003(3) 0.000(3)
C9 0.036(4) 0.021(4) 0.025(4) 0.008(3) 0.002(3) 0.009(3)
C10 0.054(5) 0.031(4) 0.030(4) 0.013(3) 0.014(3) 0.010(3)
C11 0.037(5) 0.062(6) 0.028(4) 0.027(4) 0.006(3) 0.018(4)
C12 0.041(5) 0.045(5) 0.026(4) 0.014(4) -0.008(3) 0.000(4)
C13 0.039(5) 0.034(5) 0.018(4) 0.006(4) -0.004(3) 0.006(4)
C14 0.022(4) 0.038(5) 0.025(4) 0.020(4) 0.002(3) 0.002(3)
C15 0.046(5) 0.017(4) 0.025(4) 0.003(3) 0.009(3) 0.000(3)
C16 0.059(5) 0.023(4) 0.045(5) 0.016(4) 0.014(4) 0.008(4)
C17 0.045(5) 0.036(5) 0.026(4) 0.005(4) 0.008(3) 0.013(4)
C18 0.045(5) 0.028(4) 0.033(5) 0.011(4) 0.008(4) 0.007(4)
C19 0.027(4) 0.026(4) 0.036(5) 0.014(4) 0.004(3) 0.001(3)
C20 0.052(5) 0.054(6) 0.017(4) 0.006(4) 0.010(3) 0.009(4)
C21 0.036(5) 0.030(5) 0.028(4) 0.001(4) 0.007(3) 0.018(4)
C22 0.057(5) 0.019(4) 0.052(5) 0.003(4) -0.017(4) 0.003(4)
C23 0.030(4) 0.032(4) 0.023(4) 0.019(3) 0.006(3) 0.010(3)
C24 0.025(4) 0.042(5) 0.039(5) 0.016(4) 0.008(3) 0.002(4)
C25 0.033(5) 0.044(6) 0.058(6) 0.024(5) 0.014(4) 0.000(4)
C26 0.045(5) 0.054(6) 0.027(4) 0.020(4) 0.010(3) 0.009(4)
C27 0.032(4) 0.053(5) 0.022(4) 0.015(4) 0.005(3) 0.013(4)
C28 0.018(3) 0.033(4) 0.019(4) 0.007(3) 0.001(3) 0.006(3)
C29 0.023(3) 0.018(3) 0.022(3) 0.012(3) -0.006(3) 0.007(3)
C30 0.029(5) 0.044(5) 0.016(4) 0.014(4) 0.004(3) 0.010(4)
C31 0.034(4) 0.035(4) 0.025(4) 0.014(4) 0.002(3) 0.004(3)
C32 0.049(5) 0.030(4) 0.040(4) 0.022(3) 0.008(3) 0.019(3)
C33 0.052(6) 0.049(5) 0.056(6) 0.038(5) 0.016(4) 0.032(4)
C34 0.031(4) 0.064(6) 0.045(5) 0.036(5) 0.000(3) 0.018(4)
C35 0.032(5) 0.036(5) 0.040(5) 0.023(4) -0.002(4) 0.005(4)
C36 0.029(4) 0.014(3) 0.016(3) 0.001(3) -0.005(3) 0.006(3)
C37 0.051(6) 0.034(5) 0.041(5) 0.019(4) 0.016(4) 0.013(4)
C38 0.074(7) 0.036(5) 0.025(4) -0.001(4) 0.024(4) 0.015(4)
C39 0.054(6) 0.048(5) 0.030(4) 0.023(4) 0.022(4) 0.015(4)
C40 0.035(5) 0.048(5) 0.031(4) 0.026(4) 0.014(3) 0.007(4)
C41 0.044(5) 0.026(4) 0.023(4) 0.006(4) 0.007(3) 0.010(4)
C42 0.023(4) 0.067(6) 0.045(5) 0.018(5) 0.009(3) 0.007(4)
C43 0.047(5) 0.031(5) 0.028(4) 0.011(4) -0.004(4) 0.003(4)
C44 0.058(5) 0.033(5) 0.036(4) 0.014(4) 0.006(4) 0.007(4)
C45 0.064(5) 0.111(9) 0.054(5) 0.014(5) -0.010(4) -0.025(6)
C46 0.059(6) 0.080(8) 0.080(8) 0.009(6) 0.012(6) 0.025(5)
C47 0.091(8) 0.055(5) 0.069(7) 0.030(5) 0.001(6) -0.001(5)
C48 0.096(8) 0.053(5) 0.131(10) 0.042(6) 0.061(7) 0.015(5)
C49 0.070(5) 0.071(6) 0.080(6) 0.019(4) -0.018(4) 0.005(4)
C50 0.112(11) 0.084(9) 0.124(12) -0.036(8) -0.051(9) 0.036(8)
C51 0.107(9) 0.095(9) 0.075(7) 0.032(7) 0.008(6) 0.002(7)
C52 0.30(2) 0.035(5) 0.085(7) 0.001(5) -0.055(10) 0.047(9)
C53 0.085(6) 0.046(4) 0.042(3) 0.015(3) -0.003(3) -0.010(4)
C54 0.134(9) 0.065(6) 0.096(7) 0.013(5) -0.050(7) -0.007(6)
C55 0.082(8) 0.105(12) 0.167(16) -0.053(10) -0.023(9) 0.001(8)
C56 0.057(5) 0.168(14) 0.129(10) -0.100(9) 0.008(6) -0.028(7)
C57 0.106(9) 0.067(7) 0.067(5) 0.001(5) 0.000(5) -0.056(7)
C58 0.091(5) 0.039(3) 0.043(3) 0.002(3) -0.007(3) 0.001(3)
C59 0.208(17) 0.143(14) 0.146(13) 0.065(12) -0.004(12) -0.115(14)

loop_
_atom_type_symbol
_atom_type_description
_atom_type_scat_dispersion_real
_atom_type_scat_dispersion_imag
_atom_type_scat_source
C C 0.0033 0.0016 'International Tables Vol C Tables 4.2.6.8 and 6.1.1.4'
H H 0.0000 0.0000 'International Tables Vol C Tables 4.2.6.8 and 6.1.1.4'
N N 0.0061 0.0033 'International Tables Vol C Tables 4.2.6.8 and 6.1.1.4'
O O 0.0106 0.0060 'International Tables Vol C Tables 4.2.6.8 and 6.1.1.4'
Zn Zn 0.2839 1.4301 'International Tables Vol C Tables 4.2.6.8 and 6.1.1.4'

loop_
_geom_angle_atom_site_label_1
_geom_angle_atom_site_label_2
_geom_angle_atom_site_label_3
_geom_angle
O1 Zn1 C21 124.1(3)
O1 Zn1 O2 85.3(2)
C21 Zn1 O2 126.4(3)
O1 Zn1 N1 94.4(2)
C21 Zn1 N1 116.5(3)
O2 Zn1 N1 102.5(2)
O1 Zn1 Zn2 42.64(16)
C21 Zn1 Zn2 141.6(3)
O2 Zn1 Zn2 42.64(14)
N1 Zn1 Zn2 101.56(19)
C43 Zn2 O2 124.6(3)
C43 Zn2 O1 127.3(3)
O2 Zn2 O1 85.6(2)
C43 Zn2 N2 115.5(3)
O2 Zn2 N2 93.7(2)
O1 Zn2 N2 102.3(2)
C43 Zn2 Zn1 143.3(3)
O2 Zn2 Zn1 43.29(15)
O1 Zn2 Zn1 42.36(15)
N2 Zn2 Zn1 100.81(19)
C5 N1 C1 120.6(7)
C5 N1 Zn1 118.3(6)
C1 N1 Zn1 120.7(5)
C23 N2 C27 116.6(7)
C23 N2 Zn2 123.2(6)
C27 N2 Zn2 119.5(6)
C7 O1 Zn1 118.5(4)
C7 O1 Zn2 121.8(5)
Zn1 O1 Zn2 95.0(2)
C29 O2 Zn2 122.0(4)
C29 O2 Zn1 118.0(4)
Zn2 O2 Zn1 94.1(2)
C48 O6 C49 106.7(10)
C45 O10 C59 102.1(9)
N1 C1 C2 117.7(8)
N1 C1 C6 122.3(7)
C2 C1 C6 119.8(7)
C3 C2 C1 122.5(8)
C3 C2 H2 118.8
C1 C2 H2 118.8
C2 C3 C4 119.3(8)
C2 C3 H3 120.3
C4 C3 H3 120.3
C3 C4 C5 119.9(8)
C3 C4 H4 120.0
C5 C4 H4 120.0
N1 C5 C4 119.9(8)
N1 C5 C20 118.9(8)
C4 C5 C20 121.2(8)
C1 C6 C7 116.3(7)
C1 C6 H6A 108.2
C7 C6 H6A 108.2
C1 C6 H6B 108.2
C7 C6 H6B 108.2
H6A C6 H6B 107.4
O1 C7 C8 114.6(6)
O1 C7 C6 108.5(6)
C8 C7 C6 110.8(6)
O1 C7 C14 106.2(6)
C8 C7 C14 108.0(6)
C6 C7 C14 108.6(6)
C13 C8 C9 116.4(8)
C13 C8 C7 121.5(7)
C9 C8 C7 122.1(7)
C10 C9 C8 121.1(8)
C10 C9 H9 119.4
C8 C9 H9 119.4
C9 C10 C11 123.0(9)
C9 C10 H10 118.5
C11 C10 H10 118.5
C10 C11 C12 114.7(9)
C10 C11 H11 122.6
C12 C11 H11 122.6
C13 C12 C11 122.8(8)
C13 C12 H12 118.6
C11 C12 H12 118.6
C12 C13 C8 122.0(9)
C12 C13 H13 119.0
C8 C13 H13 119.0
C15 C14 C19 118.6(8)
C15 C14 C7 125.2(7)
C19 C14 C7 116.1(8)
C16 C15 C14 120.3(8)
C16 C15 H15 119.8
C14 C15 H15 119.8
C15 C16 C17 122.3(8)
C15 C16 H16 118.9
C17 C16 H16 118.9
C16 C17 C18 117.1(9)
C16 C17 H17 121.5
C18 C17 H17 121.5
C19 C18 C17 121.1(9)
C19 C18 H18 119.4
C17 C18 H18 119.4
C18 C19 C14 120.6(8)
C18 C19 H19 119.7
C14 C19 H19 119.7
C5 C20 H20A 109.5
C5 C20 H20B 109.5
H20A C20 H20B 109.5
C5 C20 H20C 109.5
H20A C20 H20C 109.5
H20B C20 H20C 109.5
C22 C21 Zn1 121.5(6)
C22 C21 H21A 107.0
Zn1 C21 H21A 107.0
C22 C21 H21B 107.0
Zn1 C21 H21B 107.0
H21A C21 H21B 106.7
C21 C22 H22A 109.5
C21 C22 H22B 109.5
H22A C22 H22B 109.5
C21 C22 H22C 109.5
H22A C22 H22C 109.5
H22B C22 H22C 109.5
N2 C23 C24 123.8(8)
N2 C23 C28 118.9(7)
C24 C23 C28 117.2(7)
C23 C24 C25 117.8(8)
C23 C24 H24 121.1
C25 C24 H24 121.1
C26 C25 C24 119.1(8)
C26 C25 H25 120.4
C24 C25 H25 120.4
C27 C26 C25 118.5(9)
C27 C26 H26 120.8
C25 C26 H26 120.8
C26 C27 N2 124.2(8)
C26 C27 C42 118.4(8)
N2 C27 C42 117.4(8)
C29 C28 C23 120.5(7)
C29 C28 H28A 107.2
C23 C28 H28A 107.2
C29 C28 H28B 107.2
C23 C28 H28B 107.2
H28A C28 H28B 106.8
O2 C29 C36 110.9(6)
O2 C29 C28 109.5(5)
C36 C29 C28 113.3(6)
O2 C29 C30 108.8(6)
C36 C29 C30 105.5(6)
C28 C29 C30 108.5(6)
C31 C30 C35 120.9(9)
C31 C30 C29 121.3(7)
C35 C30 C29 117.6(8)
C30 C31 C32 120.5(8)
C30 C31 H31 119.8
C32 C31 H31 119.8
C33 C32 C31 117.7(8)
C33 C32 H32 121.2
C31 C32 H32 121.2
C34 C33 C32 123.4(8)
C34 C33 H33 118.3
C32 C33 H33 118.3
C33 C34 C35 118.9(8)
C33 C34 H34 120.6
C35 C34 H34 120.6
C30 C35 C34 118.7(9)
C30 C35 H35 120.7
C34 C35 H35 120.7
C41 C36 C37 116.2(8)
C41 C36 C29 120.1(7)
C37 C36 C29 123.7(8)
C36 C37 C38 121.8(9)
C36 C37 H37 119.1
C38 C37 H37 119.1
C39 C38 C37 118.9(9)
C39 C38 H38 120.6
C37 C38 H38 120.6
C40 C39 C38 121.6(9)
C40 C39 H39 119.2
C38 C39 H39 119.2
C39 C40 C41 119.2(8)
C39 C40 H40 120.4
C41 C40 H40 120.4
C36 C41 C40 122.2(8)
C36 C41 H41 118.9
C40 C41 H41 118.9
C27 C42 H42A 109.5
C27 C42 H42B 109.5
H42A C42 H42B 109.5
C27 C42 H42C 109.5
H42A C42 H42C 109.5
H42B C42 H42C 109.5
C44 C43 Zn2 119.1(6)
C44 C43 H43A 107.6
Zn2 C43 H43A 107.6
C44 C43 H43B 107.6
Zn2 C43 H43B 107.6
H43A C43 H43B 107.0
C43 C44 H44A 109.5
C43 C44 H44B 109.5
H44A C44 H44B 109.5
C43 C44 H44C 109.5
H44A C44 H44C 109.5
H44B C44 H44C 109.5
O10 C45 C46 104.8(9)
O10 C45 H45A 110.8
C46 C45 H45A 110.8
O10 C45 H45B 110.8
C46 C45 H45B 110.8
H45A C45 H45B 108.9
C51 C46 C45 107.5(10)
C51 C46 H46A 110.2
C45 C46 H46A 110.2
C51 C46 H46B 110.2
C45 C46 H46B 110.2
H46A C46 H46B 108.5
C48 C47 C50 98.6(10)
C48 C47 H47A 112.1
C50 C47 H47A 112.1
C48 C47 H47B 112.1
C50 C47 H47B 112.1
H47A C47 H47B 109.7
O6 C48 C47 117.9(10)
O6 C48 H48A 107.8
C47 C48 H48A 107.8
O6 C48 H48B 107.8
C47 C48 H48B 107.8
H48A C48 H48B 107.2
O6 C49 C50 104.7(8)
O6 C49 H49A 110.8
C50 C49 H49A 110.8
O6 C49 H49B 110.8
C50 C49 H49B 110.8
H49A C49 H49B 108.9
C49 C50 C47 101.1(10)
C49 C50 H50A 111.5
C47 C50 H50A 111.5
C49 C50 H50B 111.5
C47 C50 H50B 111.5
H50A C50 H50B 109.4
C59 C51 C46 102.8(12)
C59 C51 H51A 111.2
C46 C51 H51A 111.2
C59 C51 H51B 111.2
C46 C51 H51B 111.2
H51A C51 H51B 109.1
C58 C52 H52A 109.5
C58 C52 H52B 109.5
H52A C52 H52B 109.5
C58 C52 H52C 109.5
H52A C52 H52C 109.5
H52B C52 H52C 109.5
C54 C53 C58 120.0
C54 C53 H53 120.0
C58 C53 H53 120.0
C55 C54 C53 120.0
C55 C54 H54 120.0
C53 C54 H54 120.0
C54 C55 C56 120.0
C54 C55 H55 120.0
C56 C55 H55 120.0
C57 C56 C55 120.0
C57 C56 H56 120.0
C55 C56 H56 120.0
C58 C57 C56 120.0
C58 C57 H57 120.0
C56 C57 H57 120.0
C52 C58 C57 120.0(9)
C52 C58 C53 120.0(9)
C57 C58 C53 120.0
C51 C59 O10 110.0(12)
C51 C59 H59A 109.7
O10 C59 H59A 109.7
C51 C59 H59B 109.7
O10 C59 H59B 109.7
H59A C59 H59B 108.2

loop_
_geom_bond_atom_site_label_1
_geom_bond_atom_site_label_2
_geom_bond_distance
Zn1 O1 2.015(5)
Zn1 C21 2.026(8)
Zn1 O2 2.048(5)
Zn1 N1 2.152(7)
Zn1 Zn2 2.9799(4)
Zn2 C43 1.986(9)
Zn2 O2 2.024(5)
Zn2 O1 2.026(6)
Zn2 N2 2.167(7)
N1 C5 1.325(11)
N1 C1 1.385(10)
N2 C23 1.338(10)
N2 C27 1.378(11)
O1 C7 1.440(8)
O2 C29 1.402(8)
O6 C48 1.276(12)
O6 C49 1.394(12)
O10 C45 1.438(13)
O10 C59 1.446(19)
C1 C2 1.426(11)
C1 C6 1.459(11)
C2 C3 1.316(13)
C2 H2 0.9500
C3 C4 1.360(14)
C3 H3 0.9500
C4 C5 1.441(11)
C4 H4 0.9500
C5 C20 1.500(12)
C6 C7 1.568(10)
C6 H6A 0.9900
C6 H6B 0.9900
C7 C8 1.489(11)
C7 C14 1.594(10)
C8 C13 1.388(11)
C8 C9 1.389(10)
C9 C10 1.363(14)
C9 H9 0.9500
C10 C11 1.367(13)
C10 H10 0.9500
C11 C12 1.419(13)
C11 H11 0.9500
C12 C13 1.323(13)
C12 H12 0.9500
C13 H13 0.9500
C14 C15 1.371(12)
C14 C19 1.441(11)
C15 C16 1.358(13)
C15 H15 0.9500
C16 C17 1.396(13)
C16 H16 0.9500
C17 C18 1.426(12)
C17 H17 0.9500
C18 C19 1.324(13)
C18 H18 0.9500
C19 H19 0.9500
C20 H20A 0.9800
C20 H20B 0.9800
C20 H20C 0.9800
C21 C22 1.468(13)
C21 H21A 0.9900
C21 H21B 0.9900
C22 H22A 0.9800
C22 H22B 0.9800
C22 H22C 0.9800
C23 C24 1.358(11)
C23 C28 1.547(10)
C24 C25 1.432(13)
C24 H24 0.9500
C25 C26 1.372(13)
C25 H25 0.9500
C26 C27 1.345(12)
C26 H26 0.9500
C27 C42 1.504(13)
C28 C29 1.526(10)
C28 H28A 0.9900
C28 H28B 0.9900
C29 C36 1.496(10)
C29 C30 1.587(11)
C30 C31 1.368(12)
C30 C35 1.418(11)
C31 C32 1.423(13)
C31 H31 0.9500
C32 C33 1.397(14)
C32 H32 0.9500
C33 C34 1.357(13)
C33 H33 0.9500
C34 C35 1.430(12)
C34 H34 0.9500
C35 H35 0.9500
C36 C41 1.354(12)
C36 C37 1.398(12)
C37 C38 1.418(13)
C37 H37 0.9500
C38 C39 1.352(13)
C38 H38 0.9500
C39 C40 1.331(13)
C39 H39 0.9500
C40 C41 1.437(12)
C40 H40 0.9500
C41 H41 0.9500
C42 H42A 0.9800
C42 H42B 0.9800
C42 H42C 0.9800
C43 C44 1.593(12)
C43 H43A 0.9900
C43 H43B 0.9900
C44 H44A 0.9800
C44 H44B 0.9800
C44 H44C 0.9800
C45 C46 1.506(16)
C45 H45A 0.9900
C45 H45B 0.9900
C46 C51 1.453(17)
C46 H46A 0.9900
C46 H46B 0.9900
C47 C48 1.438(16)
C47 C50 1.584(17)
C47 H47A 0.9900
C47 H47B 0.9900
C48 H48A 0.9900
C48 H48B 0.9900
C49 C50 1.526(18)
C49 H49A 0.9900
C49 H49B 0.9900
C50 H50A 0.9900
C50 H50B 0.9900
C51 C59 1.381(18)
C51 H51A 0.9900
C51 H51B 0.9900
C52 C58 1.356(11)
C52 H52A 0.9800
C52 H52B 0.9800
C52 H52C 0.9800
C53 C54 1.3900
C53 C58 1.3900
C53 H53 0.9500
C54 C55 1.3900
C54 H54 0.9500
C55 C56 1.3900
C55 H55 0.9500
C56 C57 1.3900
C56 H56 0.9500
C57 C58 1.3900
C57 H57 0.9500
C59 H59A 0.9900
C59 H59B 0.9900

loop_
_geom_torsion_atom_site_label_1
_geom_torsion_atom_site_label_2
_geom_torsion_atom_site_label_3
_geom_torsion_atom_site_label_4
_geom_torsion
O1 Zn1 Zn2 C43 -91.9(5)
C21 Zn1 Zn2 C43 -179.8(8)
O2 Zn1 Zn2 C43 87.8(5)
N1 Zn1 Zn2 C43 -8.1(5)
O1 Zn1 Zn2 O2 -179.7(4)
C21 Zn1 Zn2 O2 92.4(5)
N1 Zn1 Zn2 O2 -95.9(3)
C21 Zn1 Zn2 O1 -87.8(5)
O2 Zn1 Zn2 O1 179.7(4)
N1 Zn1 Zn2 O1 83.9(3)
O1 Zn1 Zn2 N2 96.4(3)
C21 Zn1 Zn2 N2 8.6(5)
O2 Zn1 Zn2 N2 -83.8(3)
N1 Zn1 Zn2 N2 -179.7(3)
O1 Zn1 N1 C5 -175.4(6)
C21 Zn1 N1 C5 -43.6(7)
O2 Zn1 N1 C5 98.5(6)
Zn2 Zn1 N1 C5 142.1(6)
O1 Zn1 N1 C1 -3.5(6)
C21 Zn1 N1 C1 128.2(6)
O2 Zn1 N1 C1 -89.6(6)
Zn2 Zn1 N1 C1 -46.0(6)
C43 Zn2 N2 C23 -127.9(6)
O2 Zn2 N2 C23 3.5(6)
O1 Zn2 N2 C23 89.9(6)
Zn1 Zn2 N2 C23 46.6(6)
C43 Zn2 N2 C27 41.9(7)
O2 Zn2 N2 C27 173.3(6)
O1 Zn2 N2 C27 -100.4(6)
Zn1 Zn2 N2 C27 -143.7(6)
C21 Zn1 O1 C7 -98.1(6)
O2 Zn1 O1 C7 130.3(5)
N1 Zn1 O1 C7 28.2(5)
Zn2 Zn1 O1 C7 130.5(6)
C21 Zn1 O1 Zn2 131.4(3)
O2 Zn1 O1 Zn2 -0.2(3)
N1 Zn1 O1 Zn2 -102.3(3)
C43 Zn2 O1 C7 3.2(7)
O2 Zn2 O1 C7 -128.0(5)
N2 Zn2 O1 C7 139.2(5)
Zn1 Zn2 O1 C7 -128.1(6)
C43 Zn2 O1 Zn1 131.3(4)
O2 Zn2 O1 Zn1 0.2(3)
N2 Zn2 O1 Zn1 -92.6(3)
C43 Zn2 O2 C29 99.7(6)
O1 Zn2 O2 C29 -127.0(4)
N2 Zn2 O2 C29 -25.0(5)
Zn1 Zn2 O2 C29 -126.9(6)
C43 Zn2 O2 Zn1 -133.5(3)
O1 Zn2 O2 Zn1 -0.2(3)
N2 Zn2 O2 Zn1 101.9(2)
O1 Zn1 O2 C29 129.9(4)
C21 Zn1 O2 C29 0.3(6)
N1 Zn1 O2 C29 -136.6(5)
Zn2 Zn1 O2 C29 129.7(5)
O1 Zn1 O2 Zn2 0.2(3)
C21 Zn1 O2 Zn2 -129.5(3)
N1 Zn1 O2 Zn2 93.6(2)
C5 N1 C1 C2 3.0(12)
Zn1 N1 C1 C2 -168.7(6)
C5 N1 C1 C6 -172.7(8)
Zn1 N1 C1 C6 15.6(10)
N1 C1 C2 C3 -2.6(14)
C6 C1 C2 C3 173.2(9)
C1 C2 C3 C4 1.3(15)
C2 C3 C4 C5 -0.3(15)
C1 N1 C5 C4 -2.1(13)
Zn1 N1 C5 C4 169.7(7)
C1 N1 C5 C20 -179.5(8)
Zn1 N1 C5 C20 -7.6(11)
C3 C4 C5 N1 0.8(14)
C3 C4 C5 C20 178.1(9)
N1 C1 C6 C7 -50.6(10)
C2 C1 C6 C7 133.8(8)
Zn1 O1 C7 C8 63.3(8)
Zn2 O1 C7 C8 -179.7(5)
Zn1 O1 C7 C6 -61.0(7)
Zn2 O1 C7 C6 55.9(7)
Zn1 O1 C7 C14 -177.6(5)
Zn2 O1 C7 C14 -60.6(7)
C1 C6 C7 O1 74.4(8)
C1 C6 C7 C8 -52.1(8)
C1 C6 C7 C14 -170.6(6)
O1 C7 C8 C13 -175.4(7)
C6 C7 C8 C13 -52.3(10)
C14 C7 C8 C13 66.5(10)
O1 C7 C8 C9 6.3(11)
C6 C7 C8 C9 129.4(8)
C14 C7 C8 C9 -111.8(8)
C13 C8 C9 C10 1.1(13)
C7 C8 C9 C10 179.5(8)
C8 C9 C10 C11 -1.4(14)
C9 C10 C11 C12 0.8(13)
C10 C11 C12 C13 0.1(13)
C11 C12 C13 C8 -0.3(15)
C9 C8 C13 C12 -0.2(13)
C7 C8 C13 C12 -178.6(8)
O1 C7 C14 C15 118.3(8)
C8 C7 C14 C15 -118.3(9)
C6 C7 C14 C15 1.8(11)
O1 C7 C14 C19 -65.4(9)
C8 C7 C14 C19 58.0(9)
C6 C7 C14 C19 178.2(7)
C19 C14 C15 C16 0.7(13)
C7 C14 C15 C16 177.0(8)
C14 C15 C16 C17 -2.1(15)
C15 C16 C17 C18 1.6(14)
C16 C17 C18 C19 0.2(14)
C17 C18 C19 C14 -1.5(14)
C15 C14 C19 C18 1.1(12)
C7 C14 C19 C18 -175.5(8)
O1 Zn1 C21 C22 -32.5(8)
O2 Zn1 C21 C22 79.6(8)
N1 Zn1 C21 C22 -148.6(7)
Zn2 Zn1 C21 C22 22.3(10)
C27 N2 C23 C24 -0.3(12)
Zn2 N2 C23 C24 169.7(7)
C27 N2 C23 C28 175.2(7)
Zn2 N2 C23 C28 -14.8(9)
N2 C23 C24 C25 0.2(14)
C28 C23 C24 C25 -175.3(8)
C23 C24 C25 C26 0.7(15)
C24 C25 C26 C27 -1.6(15)
C25 C26 C27 N2 1.6(16)
C25 C26 C27 C42 179.2(9)
C23 N2 C27 C26 -0.7(14)
Zn2 N2 C27 C26 -171.1(8)
C23 N2 C27 C42 -178.2(8)
Zn2 N2 C27 C42 11.4(11)
N2 C23 C28 C29 48.6(10)
C24 C23 C28 C29 -135.6(7)
Zn2 O2 C29 C36 -179.5(5)
Zn1 O2 C29 C36 65.2(6)
Zn2 O2 C29 C28 54.7(7)
Zn1 O2 C29 C28 -60.6(7)
Zn2 O2 C29 C30 -63.8(7)
Zn1 O2 C29 C30 -179.1(4)
C23 C28 C29 O2 -69.1(8)
C23 C28 C29 C36 166.5(6)
C23 C28 C29 C30 49.6(8)
O2 C29 C30 C31 -10.7(10)
C36 C29 C30 C31 108.5(8)
C28 C29 C30 C31 -129.8(8)
O2 C29 C30 C35 173.5(7)
C36 C29 C30 C35 -67.4(9)
C28 C29 C30 C35 54.4(9)
C35 C30 C31 C32 -2.6(14)
C29 C30 C31 C32 -178.3(7)
C30 C31 C32 C33 1.6(14)
C31 C32 C33 C34 0.5(15)
C32 C33 C34 C35 -1.5(15)
C31 C30 C35 C34 1.5(13)
C29 C30 C35 C34 177.4(7)
C33 C34 C35 C30 0.5(13)
O2 C29 C36 C41 59.6(9)
C28 C29 C36 C41 -176.8(7)
C30 C29 C36 C41 -58.1(9)
O2 C29 C36 C37 -118.7(8)
C28 C29 C36 C37 5.0(10)
C30 C29 C36 C37 123.6(8)
C41 C36 C37 C38 2.2(14)
C29 C36 C37 C38 -179.5(8)
C36 C37 C38 C39 -3.1(16)
C37 C38 C39 C40 1.2(16)
C38 C39 C40 C41 1.5(15)
C37 C36 C41 C40 0.6(12)
C29 C36 C41 C40 -177.8(7)
C39 C40 C41 C36 -2.5(13)
O2 Zn2 C43 C44 38.3(8)
O1 Zn2 C43 C44 -75.9(7)
N2 Zn2 C43 C44 152.8(6)
Zn1 Zn2 C43 C44 -18.1(9)
C59 O10 C45 C46 24.8(14)
O10 C45 C46 C51 -6.7(15)
C49 O6 C48 C47 21.9(16)
C50 C47 C48 O6 -1.0(16)
C48 O6 C49 C50 -32.8(13)
O6 C49 C50 C47 30.9(14)
C48 C47 C50 C49 -18.0(13)
C45 C46 C51 C59 -15.2(18)
C58 C53 C54 C55 0.0
C53 C54 C55 C56 0.0
C54 C55 C56 C57 0.0
C55 C56 C57 C58 0.0
C56 C57 C58 C52 -179.2(7)
C56 C57 C58 C53 0.0
C54 C53 C58 C52 179.2(7)
C54 C53 C58 C57 0.0
C46 C51 C59 O10 33(2)
C45 O10 C59 C51 -37.4(18)
